data_7152929
loop_
_publ_author_name
'Lee, Hogyu'
'Kim, Jun Hee'
'Lee, Won Koo'
'Cho, Jaeheung'
'Nam, Wonwoo'
'Lee, Jaedeok'
'Ha, Hyun-Joon'

_publ_section_title
;
 Highly stereoselective directed reactions and an efficient synthesis of
 azafuranoses from a chiral aziridine.
;
_journal_issue 22
_journal_name_full 'Organic &amp; biomolecular chemistry'
_journal_page_first 3629
_journal_page_last 3634
_journal_paper_doi 10.1039/c3ob27390c
_journal_volume 11
_journal_year 2013
_chemical_formula_sum 'C29 H25 N3 O10'
_chemical_formula_weight 575.52
_chemical_name_systematic
;
?
;
_space_group_IT_number 14
_symmetry_cell_setting monoclinic
_symmetry_space_group_name_Hall '-P 2ybc'
_symmetry_space_group_name_H-M 'P 1 21/c 1'
_atom_sites_solution_hydrogens geom
_atom_sites_solution_primary direct
_atom_sites_solution_secondary difmap
_audit_creation_method SHELXL-97
_cell_angle_alpha 90.00
_cell_angle_beta 110.9000(10)
_cell_angle_gamma 90.00
_cell_formula_units_Z 4
_cell_length_a 9.4026(2)
_cell_length_b 32.1434(7)
_cell_length_c 9.1405(2)
_cell_measurement_reflns_used 9931
_cell_measurement_temperature 100(2)
_cell_measurement_theta_max 28.30
_cell_measurement_theta_min 2.64
_cell_volume 2580.78(10)
_computing_cell_refinement 'Bruker SAINT'
_computing_data_collection 'Bruker APEX2'
_computing_data_reduction 'Bruker SAINT'
_computing_molecular_graphics 'Bruker SHELXTL'
_computing_publication_material 'Bruker SHELXTL'
_computing_structure_refinement 'SHELXL-97 (Sheldrick, 2008)'
_computing_structure_solution 'SHELXS-97 (Sheldrick, 2008)'
_diffrn_ambient_temperature 100(2)
_diffrn_measured_fraction_theta_full 0.999
_diffrn_measured_fraction_theta_max 0.999
_diffrn_measurement_device_type 'Bruker APEX-II CCD'
_diffrn_measurement_method '\f and \w scans'
_diffrn_radiation_monochromator graphite
_diffrn_radiation_source 'fine-focus sealed tube'
_diffrn_radiation_type MoK\a
_diffrn_radiation_wavelength 0.71073
_diffrn_reflns_av_R_equivalents 0.0309
_diffrn_reflns_av_sigmaI/netI 0.0178
_diffrn_reflns_limit_h_max 12
_diffrn_reflns_limit_h_min -12
_diffrn_reflns_limit_k_max 42
_diffrn_reflns_limit_k_min -42
_diffrn_reflns_limit_l_max 12
_diffrn_reflns_limit_l_min -12
_diffrn_reflns_number 47551
_diffrn_reflns_theta_full 28.32
_diffrn_reflns_theta_max 28.32
_diffrn_reflns_theta_min 2.32
_exptl_absorpt_coefficient_mu 0.114
_exptl_absorpt_correction_T_max 0.9667
_exptl_absorpt_correction_T_min 0.9667
_exptl_absorpt_correction_type multi-scan
_exptl_crystal_colour colourless
_exptl_crystal_density_diffrn 1.481
_exptl_crystal_density_method 'not measured'
_exptl_crystal_description Block
_exptl_crystal_F_000 1200
_exptl_crystal_size_max 0.30
_exptl_crystal_size_mid 0.30
_exptl_crystal_size_min 0.30
_refine_diff_density_max 0.368
_refine_diff_density_min -0.257
_refine_diff_density_rms 0.043
_refine_ls_extinction_method none
_refine_ls_goodness_of_fit_ref 1.014
_refine_ls_hydrogen_treatment constr
_refine_ls_matrix_type full
_refine_ls_number_parameters 380
_refine_ls_number_reflns 6427
_refine_ls_number_restraints 0
_refine_ls_restrained_S_all 1.014
_refine_ls_R_factor_all 0.0427
_refine_ls_R_factor_gt 0.0357
_refine_ls_shift/su_max 0.000
_refine_ls_shift/su_mean 0.000
_refine_ls_structure_factor_coef Fsqd
_refine_ls_weighting_details 'calc w=1/[\s^2^(Fo^2^)+(0.0473P)^2^+0.9563P] where P=(Fo^2^+2Fc^2^)/3'
_refine_ls_weighting_scheme calc
_refine_ls_wR_factor_gt 0.0912
_refine_ls_wR_factor_ref 0.0964
_reflns_number_gt 5549
_reflns_number_total 6427
_reflns_threshold_expression >2sigma(I)
_cod_data_source_file c3ob27390c.txt
_cod_data_source_block chem231
_cod_depositor_comments
;
The following automatic conversions were performed:

'_symmetry_cell_setting' value 'Monoclinic' changed to 'monoclinic'
according to /home/saulius/struct/CIF-dictionaries/cif_core.dic
dictionary named 'cif_core.dic' version 2.4.2 from 2011-04-26.

Automatic conversion script
Id: cif_fix_values 1891 2012-01-12 08:04:46Z andrius 
;
_cod_original_sg_symbol_H-M P2(1)/c
_cod_database_code 7152929

loop_
_symmetry_equiv_pos_as_xyz
'x, y, z'
'-x, y+1/2, -z+1/2'
'-x, -y, -z'
'x, -y-1/2, z-1/2'

loop_
_atom_site_label
_atom_site_type_symbol
_atom_site_fract_x
_atom_site_fract_y
_atom_site_fract_z
_atom_site_U_iso_or_equiv
_atom_site_adp_type
_atom_site_occupancy
_atom_site_symmetry_multiplicity
_atom_site_calc_flag
_atom_site_refinement_flags
O10 O -0.33266(12) 0.01265(3) -0.32012(11) 0.0374(2) Uani 1 1 d .
O7 O 0.00229(9) 0.17074(2) 0.18273(9) 0.02025(16) Uani 1 1 d .
O3 O 0.05691(9) 0.11358(2) 0.43801(9) 0.01943(16) Uani 1 1 d .
O1 O -0.15349(11) -0.06392(3) 0.00960(11) 0.0346(2) Uani 1 1 d .
O9 O -0.43085(11) -0.00773(3) -0.15215(12) 0.0338(2) Uani 1 1 d .
O6 O 0.16288(10) 0.22208(2) 0.07675(9) 0.02408(18) Uani 1 1 d .
O5 O 0.18067(11) 0.18895(3) -0.12935(10) 0.02819(19) Uani 1 1 d .
O4 O -0.07290(10) 0.09587(3) 0.59276(10) 0.02737(19) Uani 1 1 d .
O2 O -0.28077(11) -0.08459(3) 0.15303(12) 0.0338(2) Uani 1 1 d .
O8 O -0.19770(10) 0.17549(3) 0.26457(10) 0.02885(19) Uani 1 1 d .
N3 N -0.36260(11) 0.01794(3) -0.20174(12) 0.0235(2) Uani 1 1 d .
N1 N -0.19919(12) -0.05950(3) 0.11892(12) 0.0265(2) Uani 1 1 d .
N2 N 0.29971(10) 0.15640(3) 0.40092(10) 0.01667(18) Uani 1 1 d .
C19 C -0.31229(12) 0.05664(3) -0.11192(13) 0.0206(2) Uani 1 1 d .
C20 C -0.20572(12) 0.08117(4) -0.14399(13) 0.0205(2) Uani 1 1 d .
H20 H -0.1724 0.0745 -0.2277 0.025 Uiso 1 1 calc R
C21 C -0.14907(12) 0.11576(4) -0.05077(13) 0.0202(2) Uani 1 1 d .
H21 H -0.0738 0.1327 -0.0683 0.024 Uiso 1 1 calc R
C16 C -0.20283(12) 0.12565(3) 0.06866(13) 0.0204(2) Uani 1 1 d .
C15 C -0.13670(13) 0.16028(4) 0.18120(13) 0.0217(2) Uani 1 1 d .
C10 C 0.08960(13) 0.20023(3) 0.29984(13) 0.0206(2) Uani 1 1 d .
H10 H 0.0250 0.2228 0.3187 0.025 Uiso 1 1 calc R
C9 C 0.18799(12) 0.17855(3) 0.45101(12) 0.0180(2) Uani 1 1 d .
H9 H 0.2436 0.2005 0.5273 0.022 Uiso 1 1 calc R
C8 C 0.10638(13) 0.15110(3) 0.53051(12) 0.0196(2) Uani 1 1 d .
H8A H 0.1758 0.1439 0.6375 0.023 Uiso 1 1 calc R
H8B H 0.0174 0.1660 0.5388 0.023 Uiso 1 1 calc R
C7 C -0.03191(12) 0.08849(3) 0.48446(12) 0.0188(2) Uani 1 1 d .
C6 C -0.07350(12) 0.05004(3) 0.38659(12) 0.0187(2) Uani 1 1 d .
C5 C -0.18444(13) 0.02419(4) 0.40563(13) 0.0215(2) Uani 1 1 d .
H5 H -0.2320 0.0315 0.4779 0.026 Uiso 1 1 calc R
C4 C -0.22553(13) -0.01219(4) 0.31905(14) 0.0228(2) Uani 1 1 d .
H4 H -0.3003 -0.0303 0.3316 0.027 Uiso 1 1 calc R
C3 C -0.15460(13) -0.02139(3) 0.21393(13) 0.0217(2) Uani 1 1 d .
C18 C -0.37030(13) 0.06621(4) 0.00361(14) 0.0240(2) Uani 1 1 d .
H18 H -0.4450 0.0491 0.0212 0.029 Uiso 1 1 calc R
C17 C -0.31604(13) 0.10148(4) 0.09234(14) 0.0238(2) Uani 1 1 d .
H17 H -0.3561 0.1094 0.1701 0.029 Uiso 1 1 calc R
C23 C 0.42822(12) 0.13624(3) 0.52498(12) 0.0180(2) Uani 1 1 d .
H23 H 0.3830 0.1191 0.5887 0.022 Uiso 1 1 calc R
C24 C 0.53672(12) 0.16709(3) 0.63727(12) 0.0191(2) Uani 1 1 d .
C25 C 0.66787(14) 0.18167(4) 0.61572(14) 0.0253(2) Uani 1 1 d .
H25 H 0.6933 0.1717 0.5304 0.030 Uiso 1 1 calc R
C26 C 0.76155(16) 0.21071(4) 0.71821(15) 0.0319(3) Uani 1 1 d .
H26 H 0.8509 0.2202 0.7028 0.038 Uiso 1 1 calc R
C27 C 0.72567(16) 0.22592(4) 0.84256(15) 0.0311(3) Uani 1 1 d .
H27 H 0.7889 0.2462 0.9108 0.037 Uiso 1 1 calc R
C28 C 0.59699(15) 0.21142(4) 0.86682(14) 0.0270(2) Uani 1 1 d .
H28 H 0.5724 0.2215 0.9525 0.032 Uiso 1 1 calc R
C29 C 0.50381(13) 0.18200(4) 0.76536(13) 0.0221(2) Uani 1 1 d .
H29 H 0.4166 0.1719 0.7835 0.026 Uiso 1 1 calc R
C22 C 0.50623(14) 0.10597(4) 0.44912(14) 0.0251(2) Uani 1 1 d .
H22A H 0.4316 0.0858 0.3853 0.038 Uiso 1 1 calc R
H22B H 0.5877 0.0912 0.5308 0.038 Uiso 1 1 calc R
H22C H 0.5495 0.1214 0.3825 0.038 Uiso 1 1 calc R
C12 C 0.33831(13) 0.18338(3) 0.29066(13) 0.0192(2) Uani 1 1 d .
H12 H 0.4415 0.1961 0.3408 0.023 Uiso 1 1 calc R
C11 C 0.21298(14) 0.21696(3) 0.24358(13) 0.0214(2) Uani 1 1 d .
H11 H 0.2540 0.2438 0.2973 0.026 Uiso 1 1 calc R
C14 C 0.21677(13) 0.19089(3) 0.01036(13) 0.0214(2) Uani 1 1 d .
C13 C 0.32184(14) 0.16284(4) 0.13419(13) 0.0231(2) Uani 1 1 d .
H13A H 0.4220 0.1606 0.1219 0.028 Uiso 1 1 calc R
H13B H 0.2777 0.1346 0.1275 0.028 Uiso 1 1 calc R
C2 C -0.04316(13) 0.00370(4) 0.19371(13) 0.0216(2) Uani 1 1 d .
H2 H 0.0043 -0.0038 0.1215 0.026 Uiso 1 1 calc R
C1 C -0.00230(12) 0.03991(3) 0.28093(12) 0.0197(2) Uani 1 1 d .
H1 H 0.0735 0.0577 0.2689 0.024 Uiso 1 1 calc R

loop_
_atom_site_aniso_label
_atom_site_aniso_U_11
_atom_site_aniso_U_22
_atom_site_aniso_U_33
_atom_site_aniso_U_23
_atom_site_aniso_U_13
_atom_site_aniso_U_12
O10 0.0500(6) 0.0366(5) 0.0325(5) -0.0069(4) 0.0233(5) -0.0171(4)
O7 0.0223(4) 0.0207(4) 0.0176(4) -0.0003(3) 0.0069(3) 0.0034(3)
O3 0.0232(4) 0.0195(4) 0.0183(4) -0.0007(3) 0.0107(3) -0.0011(3)
O1 0.0349(5) 0.0343(5) 0.0330(5) -0.0104(4) 0.0102(4) -0.0008(4)
O9 0.0321(5) 0.0324(5) 0.0410(5) 0.0059(4) 0.0181(4) -0.0108(4)
O6 0.0376(5) 0.0174(4) 0.0182(4) 0.0038(3) 0.0111(3) 0.0031(3)
O5 0.0393(5) 0.0281(4) 0.0185(4) 0.0019(3) 0.0119(4) -0.0021(4)
O4 0.0347(5) 0.0290(4) 0.0260(4) -0.0008(3) 0.0200(4) -0.0016(4)
O2 0.0307(5) 0.0240(4) 0.0401(5) 0.0019(4) 0.0045(4) -0.0051(4)
O8 0.0285(4) 0.0348(5) 0.0261(4) -0.0009(4) 0.0133(4) 0.0100(4)
N3 0.0181(4) 0.0272(5) 0.0247(5) 0.0061(4) 0.0070(4) -0.0028(4)
N1 0.0227(5) 0.0221(5) 0.0282(5) 0.0004(4) 0.0012(4) 0.0015(4)
N2 0.0206(4) 0.0157(4) 0.0152(4) 0.0012(3) 0.0083(3) 0.0019(3)
C19 0.0167(5) 0.0243(5) 0.0197(5) 0.0059(4) 0.0051(4) 0.0005(4)
C20 0.0194(5) 0.0257(5) 0.0172(5) 0.0038(4) 0.0076(4) -0.0007(4)
C21 0.0190(5) 0.0244(5) 0.0181(5) 0.0046(4) 0.0078(4) 0.0006(4)
C16 0.0186(5) 0.0239(5) 0.0184(5) 0.0054(4) 0.0062(4) 0.0063(4)
C15 0.0221(5) 0.0246(5) 0.0188(5) 0.0055(4) 0.0076(4) 0.0080(4)
C10 0.0274(6) 0.0164(5) 0.0183(5) -0.0007(4) 0.0085(4) 0.0047(4)
C9 0.0233(5) 0.0155(4) 0.0161(5) -0.0016(4) 0.0081(4) 0.0021(4)
C8 0.0246(5) 0.0194(5) 0.0163(5) -0.0021(4) 0.0092(4) 0.0012(4)
C7 0.0185(5) 0.0213(5) 0.0176(5) 0.0049(4) 0.0076(4) 0.0037(4)
C6 0.0190(5) 0.0200(5) 0.0165(5) 0.0040(4) 0.0059(4) 0.0030(4)
C5 0.0205(5) 0.0241(5) 0.0209(5) 0.0057(4) 0.0087(4) 0.0032(4)
C4 0.0193(5) 0.0230(5) 0.0251(6) 0.0071(4) 0.0065(4) 0.0000(4)
C3 0.0215(5) 0.0195(5) 0.0196(5) 0.0028(4) 0.0021(4) 0.0019(4)
C18 0.0169(5) 0.0320(6) 0.0249(6) 0.0099(5) 0.0098(4) 0.0024(4)
C17 0.0197(5) 0.0330(6) 0.0219(5) 0.0071(4) 0.0113(4) 0.0071(4)
C23 0.0214(5) 0.0156(5) 0.0172(5) 0.0005(4) 0.0071(4) 0.0011(4)
C24 0.0225(5) 0.0171(5) 0.0162(5) 0.0012(4) 0.0052(4) 0.0016(4)
C25 0.0277(6) 0.0278(6) 0.0213(5) -0.0004(4) 0.0098(5) -0.0035(5)
C26 0.0325(7) 0.0330(6) 0.0282(6) 0.0019(5) 0.0085(5) -0.0121(5)
C27 0.0392(7) 0.0237(6) 0.0237(6) -0.0013(5) 0.0029(5) -0.0080(5)
C28 0.0344(6) 0.0241(5) 0.0190(5) -0.0021(4) 0.0051(5) 0.0033(5)
C29 0.0239(5) 0.0229(5) 0.0184(5) 0.0007(4) 0.0062(4) 0.0024(4)
C22 0.0270(6) 0.0228(5) 0.0243(6) -0.0026(4) 0.0079(5) 0.0063(4)
C12 0.0241(5) 0.0168(5) 0.0178(5) 0.0008(4) 0.0088(4) -0.0013(4)
C11 0.0326(6) 0.0144(5) 0.0174(5) 0.0009(4) 0.0092(4) 0.0008(4)
C14 0.0286(6) 0.0175(5) 0.0207(5) 0.0010(4) 0.0120(4) -0.0040(4)
C13 0.0315(6) 0.0222(5) 0.0188(5) 0.0017(4) 0.0128(5) 0.0040(4)
C2 0.0235(5) 0.0233(5) 0.0181(5) 0.0025(4) 0.0075(4) 0.0035(4)
C1 0.0203(5) 0.0211(5) 0.0183(5) 0.0042(4) 0.0075(4) 0.0019(4)

loop_
_atom_type_symbol
_atom_type_description
_atom_type_scat_dispersion_real
_atom_type_scat_dispersion_imag
_atom_type_scat_source
C C 0.0033 0.0016 'International Tables Vol C Tables 4.2.6.8 and 6.1.1.4'
H H 0.0000 0.0000 'International Tables Vol C Tables 4.2.6.8 and 6.1.1.4'
N N 0.0061 0.0033 'International Tables Vol C Tables 4.2.6.8 and 6.1.1.4'
O O 0.0106 0.0060 'International Tables Vol C Tables 4.2.6.8 and 6.1.1.4'

loop_
_geom_angle_atom_site_label_1
_geom_angle_atom_site_label_2
_geom_angle_atom_site_label_3
_geom_angle
C15 O7 C10 117.68(8)
C7 O3 C8 115.07(8)
C14 O6 C11 110.86(8)
O10 N3 O9 123.31(11)
O10 N3 C19 118.75(9)
O9 N3 C19 117.93(10)
O2 N1 O1 124.21(11)
O2 N1 C3 117.95(10)
O1 N1 C3 117.84(10)
C12 N2 C9 107.84(8)
C12 N2 C23 116.75(8)
C9 N2 C23 116.89(8)
C18 C19 C20 123.07(11)
C18 C19 N3 118.51(10)
C20 C19 N3 118.39(10)
C19 C20 C21 118.33(10)
C19 C20 H20 120.8
C21 C20 H20 120.8
C20 C21 C16 119.82(10)
C20 C21 H21 120.1
C16 C21 H21 120.1
C21 C16 C17 120.29(11)
C21 C16 C15 122.12(10)
C17 C16 C15 117.48(10)
O8 C15 O7 124.77(11)
O8 C15 C16 124.17(11)
O7 C15 C16 110.98(9)
O7 C10 C11 106.31(8)
O7 C10 C9 111.77(8)
C11 C10 C9 100.23(9)
O7 C10 H10 112.6
C11 C10 H10 112.6
C9 C10 H10 112.6
N2 C9 C8 114.06(8)
N2 C9 C10 102.02(8)
C8 C9 C10 116.89(9)
N2 C9 H9 107.8
C8 C9 H9 107.8
C10 C9 H9 107.8
O3 C8 C9 108.46(8)
O3 C8 H8A 110.0
C9 C8 H8A 110.0
O3 C8 H8B 110.0
C9 C8 H8B 110.0
H8A C8 H8B 108.4
O4 C7 O3 124.14(10)
O4 C7 C6 124.18(10)
O3 C7 C6 111.68(9)
C5 C6 C1 120.87(10)
C5 C6 C7 117.82(10)
C1 C6 C7 121.31(10)
C4 C5 C6 120.02(10)
C4 C5 H5 120.0
C6 C5 H5 120.0
C3 C4 C5 118.12(10)
C3 C4 H4 120.9
C5 C4 H4 120.9
C4 C3 C2 122.89(11)
C4 C3 N1 118.75(10)
C2 C3 N1 118.36(10)
C17 C18 C19 117.82(10)
C17 C18 H18 121.1
C19 C18 H18 121.1
C18 C17 C16 120.54(10)
C18 C17 H17 119.7
C16 C17 H17 119.7
N2 C23 C22 108.94(9)
N2 C23 C24 113.45(8)
C22 C23 C24 113.92(9)
N2 C23 H23 106.7
C22 C23 H23 106.7
C24 C23 H23 106.7
C25 C24 C29 118.24(10)
C25 C24 C23 122.33(10)
C29 C24 C23 119.42(10)
C26 C25 C24 120.57(11)
C26 C25 H25 119.7
C24 C25 H25 119.7
C27 C26 C25 120.55(12)
C27 C26 H26 119.7
C25 C26 H26 119.7
C26 C27 C28 119.64(11)
C26 C27 H27 120.2
C28 C27 H27 120.2
C27 C28 C29 119.94(11)
C27 C28 H28 120.0
C29 C28 H28 120.0
C28 C29 C24 121.03(11)
C28 C29 H29 119.5
C24 C29 H29 119.5
C23 C22 H22A 109.5
C23 C22 H22B 109.5
H22A C22 H22B 109.5
C23 C22 H22C 109.5
H22A C22 H22C 109.5
H22B C22 H22C 109.5
N2 C12 C13 114.73(9)
N2 C12 C11 104.67(9)
C13 C12 C11 103.20(9)
N2 C12 H12 111.2
C13 C12 H12 111.2
C11 C12 H12 111.2
O6 C11 C10 113.43(9)
O6 C11 C12 107.77(9)
C10 C11 C12 104.87(8)
O6 C11 H11 110.2
C10 C11 H11 110.2
C12 C11 H11 110.2
O5 C14 O6 120.27(11)
O5 C14 C13 128.95(11)
O6 C14 C13 110.77(9)
C14 C13 C12 105.31(9)
C14 C13 H13A 110.7
C12 C13 H13A 110.7
C14 C13 H13B 110.7
C12 C13 H13B 110.7
H13A C13 H13B 108.8
C1 C2 C3 118.68(10)
C1 C2 H2 120.7
C3 C2 H2 120.7
C2 C1 C6 119.41(10)
C2 C1 H1 120.3
C6 C1 H1 120.3

loop_
_geom_bond_atom_site_label_1
_geom_bond_atom_site_label_2
_geom_bond_distance
O10 N3 1.2232(13)
O7 C15 1.3447(14)
O7 C10 1.4460(13)
O3 C7 1.3346(13)
O3 C8 1.4509(13)
O1 N1 1.2287(14)
O9 N3 1.2270(12)
O6 C14 1.3599(13)
O6 C11 1.4359(13)
O5 C14 1.2003(14)
O4 C7 1.2071(13)
O2 N1 1.2274(14)
O8 C15 1.2086(14)
N3 C19 1.4724(15)
N1 C3 1.4732(15)
N2 C12 1.4699(13)
N2 C9 1.4708(13)
N2 C23 1.4793(13)
C19 C18 1.3851(16)
C19 C20 1.3862(15)
C20 C21 1.3862(16)
C20 H20 0.9500
C21 C16 1.3935(15)
C21 H21 0.9500
C16 C17 1.3956(16)
C16 C15 1.4924(16)
C10 C11 1.5249(16)
C10 C9 1.5292(15)
C10 H10 1.0000
C9 C8 1.5143(15)
C9 H9 1.0000
C8 H8A 0.9900
C8 H8B 0.9900
C7 C6 1.4938(15)
C6 C5 1.3921(15)
C6 C1 1.3958(15)
C5 C4 1.3875(17)
C5 H5 0.9500
C4 C3 1.3830(16)
C4 H4 0.9500
C3 C2 1.3859(16)
C18 C17 1.3813(18)
C18 H18 0.9500
C17 H17 0.9500
C23 C22 1.5259(15)
C23 C24 1.5267(15)
C23 H23 1.0000
C24 C25 1.3973(16)
C24 C29 1.3981(15)
C25 C26 1.3914(17)
C25 H25 0.9500
C26 C27 1.3851(19)
C26 H26 0.9500
C27 C28 1.3863(19)
C27 H27 0.9500
C28 C29 1.3935(16)
C28 H28 0.9500
C29 H29 0.9500
C22 H22A 0.9800
C22 H22B 0.9800
C22 H22C 0.9800
C12 C13 1.5321(15)
C12 C11 1.5417(15)
C12 H12 1.0000
C11 H11 1.0000
C14 C13 1.5074(16)
C13 H13A 0.9900
C13 H13B 0.9900
C2 C1 1.3854(16)
C2 H2 0.9500
C1 H1 0.9500
